data_1552145
loop_
_publ_author_name
'Jackson, Cassidy E.'
'Lin, Chun-Yi'
'Johnson, Spencer H.'
'van Tol, Johan'
'Zadrozny, Joseph M.'

_publ_section_title
;
 Nuclear-spin-pattern control of electron-spin dynamics in a series of
 V(iv) complexes
;
_journal_name_full 'Chemical Science'
_journal_paper_doi 10.1039/C9SC02899D
_journal_year 2019
_chemical_formula_moiety 'Br12 C18 O6 V, 2(C12 H28 N)'
_chemical_formula_sum 'C42 H56 Br12 N2 O6 V'
_chemical_formula_weight 1694.63
_chemical_name_common (n-Bu3NH)2[V(C6Br4O2)3]
_chemical_name_systematic 'tris(tetrabromocatecholato)vanadate(IV) bis-tri-n-butylammonium'
_chemical_properties_physical Air-sensitive,Heat-sensitive
_space_group_crystal_system triclinic
_space_group_IT_number 2
_space_group_name_Hall '-P 1'
_space_group_name_H-M_alt 'P -1'
_symmetry_space_group_name_Hall '-P 1'
_symmetry_space_group_name_H-M 'P -1'
_atom_sites_solution_hydrogens geom
_atom_sites_solution_primary dual
_audit_creation_date 2019-05-15
_audit_creation_method
;
Olex2 1.2
(compiled 2018.05.29 svn.r3508 for OlexSys, GUI svn.r5506)
;
_audit_update_record
;
2019-06-07 deposited with the CCDC.    2019-08-05 downloaded from the CCDC.
;
_cell_angle_alpha 83.93(3)
_cell_angle_beta 89.04(2)
_cell_angle_gamma 84.219(19)
_cell_formula_units_Z 4
_cell_length_a 12.039(5)
_cell_length_b 12.432(6)
_cell_length_c 37.11(2)
_cell_measurement_reflns_used 9837
_cell_measurement_temperature 145(2)
_cell_measurement_theta_max 26.484
_cell_measurement_theta_min 2.277
_cell_volume 5495(5)
_computing_cell_refinement 'SAINT V8.38A (?, 2016)'
_computing_data_reduction 'SAINT V8.38A (?, 2016)'
_computing_molecular_graphics 'Olex2 (Dolomanov et al., 2009)'
_computing_publication_material 'Olex2 (Dolomanov et al., 2009)'
_computing_structure_refinement 'ShelXL (Sheldrick, 2015)'
_computing_structure_solution 'ShelXT (Sheldrick, 2015)'
_diffrn_ambient_temperature 145.03
_diffrn_measured_fraction_theta_full 0.964
_diffrn_measured_fraction_theta_max 0.958
_diffrn_measurement_device 'three-circle diffractometer'
_diffrn_measurement_device_type 'Bruker SMART APEX2 area detector'
_diffrn_measurement_method '\w and \f scans'
_diffrn_radiation_monochromator 'mirror optics'
_diffrn_radiation_probe x-ray
_diffrn_radiation_type MoK\a
_diffrn_radiation_wavelength 0.71076
_diffrn_reflns_av_R_equivalents 0.0494
_diffrn_reflns_av_unetI/netI 0.0757
_diffrn_reflns_Laue_measured_fraction_full 0.964
_diffrn_reflns_Laue_measured_fraction_max 0.958
_diffrn_reflns_limit_h_max 15
_diffrn_reflns_limit_h_min -15
_diffrn_reflns_limit_k_max 15
_diffrn_reflns_limit_k_min -15
_diffrn_reflns_limit_l_max 46
_diffrn_reflns_limit_l_min -46
_diffrn_reflns_number 46089
_diffrn_reflns_point_group_measured_fraction_full 0.964
_diffrn_reflns_point_group_measured_fraction_max 0.958
_diffrn_reflns_theta_full 25.243
_diffrn_reflns_theta_max 26.494
_diffrn_reflns_theta_min 3.783
_diffrn_source 'microfocus sealed X-ray tube'
_diffrn_source_type 'Incoatec I\ms'
_exptl_absorpt_coefficient_mu 8.950
_exptl_absorpt_correction_T_max 0.7454
_exptl_absorpt_correction_T_min 0.3576
_exptl_absorpt_correction_type multi-scan
_exptl_absorpt_process_details
'SADABS-2016/2 (Bruker,2016/2) was used for absorption correction. wR2(int) was 0.1344 before and 0.0554 after correction. The Ratio of minimum to maximum transmission is 0.4797. The \l/2 correction factor is Not present.'
_exptl_crystal_colour 'dark blue'
_exptl_crystal_density_diffrn 2.048
_exptl_crystal_density_meas ?
_exptl_crystal_description block
_exptl_crystal_F_000 51
_exptl_crystal_recrystallization_method layering
_exptl_crystal_size_max 0.372
_exptl_crystal_size_mid 0.235
_exptl_crystal_size_min 0.142
_refine_diff_density_max 1.241
_refine_diff_density_min -1.540
_refine_diff_density_rms 0.191
_refine_ls_extinction_method none
_refine_ls_goodness_of_fit_ref 1.154
_refine_ls_hydrogen_treatment constr
_refine_ls_matrix_type full
_refine_ls_number_parameters 1148
_refine_ls_number_reflns 21824
_refine_ls_number_restraints 0
_refine_ls_restrained_S_all 1.154
_refine_ls_R_factor_all 0.0829
_refine_ls_R_factor_gt 0.0653
_refine_ls_shift/su_max 0.001
_refine_ls_shift/su_mean 0.000
_refine_ls_structure_factor_coef Fsqd
_refine_ls_weighting_details 'w=1/[\s^2^(Fo^2^)+83.8435P] where P=(Fo^2^+2Fc^2^)/3'
_refine_ls_weighting_scheme calc
_refine_ls_wR_factor_gt 0.1622
_refine_ls_wR_factor_ref 0.1685
_reflns_Friedel_coverage 0.000
_reflns_number_gt 17019
_reflns_number_total 21824
_reflns_threshold_expression 'I > 2\s(I)'
_cod_data_source_file c9sc02899d2.cif
_cod_data_source_block jz25_0m_a
_cod_depositor_comments
;
The following automatic conversions were performed:

'_exptl_crystal_density_meas' value 'not measured' was changed to '?'
- the value is perceived as not measured.

Automatic conversion script
Id: cif_fix_values 4973 2017-02-22 13:04:09Z antanas 
;
_cod_database_code 1552145
_shelx_shelxl_version_number 2018/3
_shelx_space_group_comment
;
The symmetry employed for this shelxl refinement is uniquely defined
by the following loop, which should always be used as a source of
symmetry information in preference to the above space-group names.
They are only intended as comments.
;
_olex2_refinement_description
;
1. Fixed Uiso
 At 1.2 times of:
  All C(H,H) groups, All C(H,H,H,H) groups, All N(H) groups
 At 1.5 times of:
  All C(H,H,H) groups
2. Others
 Sof(H1BC)=Sof(H1BD)=Sof(C2A)=Sof(H2AA)=Sof(H2AB)=Sof(H2AC)=1-FVAR(1)
 Sof(H1AA)=Sof(H1AB)=Sof(C2)=Sof(H2A)=Sof(H2B)=Sof(H2C)=FVAR(1)
3.a Ternary CH refined with riding coordinates:
 N014(H014), N01G(H01G), N01Q(H01Q), N025(H025)
3.b Secondary CH2 refined with riding coordinates:
 C01X(H01A,H01B), C021(H02I,H02J), C022(H02,H), C026(H02K,H02L), C029(H02M,
 H02N), C02C(H02R,H02S), C02E(H02T,H02U), C02F(H0AA,HA), C02G(H3AA,HB),
 C02H(H1BA,HC), C02I(H02A,H02B), C02J(H02V,H02W), C02K(H4AA,HD), C02L(H02X,
 H02Y), C02N(H02C,H02D), C02O(H6AA,HG), C02P(H7AA,HH), C02Q(H2BA,HI), C02S(H3BA,
 HL), C02T(H02E,H02F), C02U(H8AA,HM), C02V(H9AA,HN), C02W(H4BA,HO), C02Y(H02G,
 H02H), C02Z(H0BA,HR), C030(H03A,H03B), C031(H03Z,HS), C032(H03O,H03P),
 C033(H03,HT), C034(H6BA,HU), C036(H7BA,HV), C037(H03C,H03D), C038(H8BA,HW),
 C039(H03E,H03F), C03A(H03G,H03H), C1(H1AA,H1AB), C1(H1BC,H1BD)
3.c Idealised Me refined as rotating group:
 C02B(H02O,H02P,H02Q), C02M(H5AA,HE,HF), C02R(H02Z,HJ,HK), C02X(H5BA,HP,HQ),
 C035(H03T,H03U,H03V), C03B(H03I,H03J,H03K), C03C(H03L,H03M,H03N), C03D(H9BA,HX,
 HY), C03E(H0CA,HZ,H1CA), C03G(H03W,H03X,H03Y), C03H(H03Q,H03R,H03S), C2(H2A,
 H2B,H2C), C2A(H2AA,H2AB,H2AC)
;
_olex2_submission_special_instructions 'No special instructions were received'

loop_
_space_group_symop_operation_xyz
'x, y, z'
'-x, -y, -z'

loop_
_atom_site_label
_atom_site_type_symbol
_atom_site_fract_x
_atom_site_fract_y
_atom_site_fract_z
_atom_site_U_iso_or_equiv
_atom_site_adp_type
_atom_site_occupancy
_atom_site_site_symmetry_order
_atom_site_calc_flag
_atom_site_refinement_flags_posn
_atom_site_refinement_flags_occupancy
_atom_site_disorder_assembly
_atom_site_disorder_group
Br01 Br 0.59497(7) 0.69931(7) 0.37484(3) 0.0250(2) Uani 1 1 d . . . .
Br02 Br 0.36263(8) 0.32499(7) 0.29971(3) 0.0266(2) Uani 1 1 d . . . .
Br03 Br 1.22880(7) 0.42811(8) 0.20951(3) 0.0264(2) Uani 1 1 d . . . .
Br04 Br 1.10101(8) 0.67862(7) 0.20447(3) 0.0264(2) Uani 1 1 d . . . .
Br05 Br 0.24317(7) 0.57978(8) 0.29133(3) 0.0275(2) Uani 1 1 d . . . .
Br06 Br 0.87904(8) 0.30253(7) 0.12710(3) 0.0318(2) Uani 1 1 d . . . .
Br08 Br 1.00164(8) 0.27994(9) 0.46923(3) 0.0321(2) Uani 1 1 d . . . .
Br09 Br 1.02975(9) 0.34536(8) 0.28127(3) 0.0334(2) Uani 1 1 d . . . .
Br0A Br 0.35701(8) 0.76576(8) 0.33069(3) 0.0358(2) Uani 1 1 d . . . .
Br0B Br 1.11829(8) 0.24170(8) 0.16982(3) 0.0374(3) Uani 1 1 d . . . .
Br0C Br 0.62293(9) 1.09986(8) 0.13229(3) 0.0391(3) Uani 1 1 d . . . .
Br0D Br 0.84619(9) -0.09666(8) 0.36334(3) 0.0377(3) Uani 1 1 d . . . .
Br0E Br 0.38595(9) 1.12150(9) 0.17810(3) 0.0406(3) Uani 1 1 d . . . .
Br0F Br 1.02381(9) 0.74579(10) 0.02323(3) 0.0387(3) Uani 1 1 d . . . .
Br0G Br 0.28863(8) 0.90111(10) 0.21901(3) 0.0409(3) Uani 1 1 d . . . .
Br0H Br 0.48152(9) 0.73313(10) 0.02573(3) 0.0370(2) Uani 1 1 d . . . .
Br0I Br 1.08009(9) -0.11566(9) 0.31511(3) 0.0415(3) Uani 1 1 d . . . .
Br0J Br 0.45908(9) 0.28054(10) 0.48115(3) 0.0405(3) Uani 1 1 d . . . .
Br0K Br 0.60588(11) 0.26284(10) 0.55614(3) 0.0420(3) Uani 1 1 d . . . .
Br0L Br 1.17349(9) 0.10708(10) 0.27460(3) 0.0420(3) Uani 1 1 d . . . .
Br0M Br 0.88070(11) 0.25526(10) 0.55069(3) 0.0425(3) Uani 1 1 d . . . .
Br0N Br 0.88801(12) 0.76390(10) -0.05488(3) 0.0469(3) Uani 1 1 d . . . .
Br0O Br 0.61290(12) 0.76721(10) -0.05359(3) 0.0470(3) Uani 1 1 d . . . .
V0P V 0.75560(11) 0.70244(11) 0.12789(4) 0.0147(3) Uani 1 1 d . . . .
V0Q V 0.71590(11) 0.29885(11) 0.37127(4) 0.0153(3) Uani 1 1 d . . . .
O00R O 0.8233(5) 0.2962(5) 0.40976(16) 0.0195(12) Uani 1 1 d . . . .
O00S O 0.8835(5) 0.6935(5) 0.15934(16) 0.0188(12) Uani 1 1 d . . . .
O00T O 0.8345(5) 0.3183(5) 0.33655(16) 0.0184(12) Uani 1 1 d . . . .
O00U O 0.7195(5) 0.8556(5) 0.13529(16) 0.0183(12) Uani 1 1 d . . . .
O00V O 0.6322(5) 0.6857(5) 0.16096(16) 0.0175(12) Uani 1 1 d . . . .
O00W O 0.8573(5) 0.7273(5) 0.08713(16) 0.0196(12) Uani 1 1 d . . . .
O00X O 0.7514(5) 0.1469(5) 0.36287(16) 0.0195(12) Uani 1 1 d . . . .
O00Y O 0.6195(5) 0.2696(5) 0.41376(16) 0.0197(12) Uani 1 1 d . . . .
O00Z O 0.6816(5) 0.4568(5) 0.36701(16) 0.0182(12) Uani 1 1 d . . . .
O010 O 0.5825(5) 0.3104(5) 0.34272(17) 0.0216(13) Uani 1 1 d . . . .
O011 O 0.7885(5) 0.5443(5) 0.13371(16) 0.0188(12) Uani 1 1 d . . . .
O012 O 0.6526(5) 0.7068(5) 0.08826(16) 0.0196(12) Uani 1 1 d . . . .
C013 C 0.9404(7) 0.4081(7) 0.1518(2) 0.0196(17) Uani 1 1 d . . . .
N014 N 0.9173(6) 0.5324(6) 0.36449(19) 0.0195(15) Uani 1 1 d . . . .
H014 H 0.852908 0.488897 0.362077 0.023 Uiso 1 1 calc R . . .
C015 C 0.5297(7) 0.5968(6) 0.3500(2) 0.0163(16) Uani 1 1 d . . . .
C016 C 0.3791(7) 0.5432(7) 0.3162(2) 0.0207(18) Uani 1 1 d . . . .
C017 C 0.9835(7) 0.2175(7) 0.3068(2) 0.0222(18) Uani 1 1 d . . . .
C018 C 0.6960(7) 0.7249(7) 0.0552(2) 0.0191(17) Uani 1 1 d . . . .
C019 C 0.5841(7) 0.4903(6) 0.3519(2) 0.0164(16) Uani 1 1 d . . . .
C01A C 1.0912(7) 0.4614(7) 0.1855(2) 0.0201(18) Uani 1 1 d . . . .
C01B C 1.0424(7) 0.3827(7) 0.1695(2) 0.0204(18) Uani 1 1 d . . . .
C01C C 0.8898(7) 0.2250(7) 0.3288(2) 0.0184(17) Uani 1 1 d . . . .
C01D C 0.6370(8) 0.7364(7) 0.0227(2) 0.0220(18) Uani 1 1 d . . . .
C01E C 0.9384(7) 0.5954(6) 0.1644(2) 0.0150(16) Uani 1 1 d . . . .
C01F C 0.8457(7) 0.1301(7) 0.3446(2) 0.0185(17) Uani 1 1 d . . . .
N01G N 0.5481(6) 0.4772(6) 0.1310(2) 0.0244(16) Uani 1 1 d . . . .
H01G H 0.608831 0.524155 0.134698 0.029 Uiso 1 1 calc R . . .
C01H C 0.8463(8) 0.2769(7) 0.4739(3) 0.026(2) Uani 1 1 d . . . .
C01I C 0.6687(7) 0.2742(7) 0.4456(2) 0.0220(18) Uani 1 1 d . . . .
C01J C 0.4224(7) 0.8915(8) 0.1920(3) 0.026(2) Uani 1 1 d . . . .
C01K C 0.6228(7) 0.8739(7) 0.1528(2) 0.0198(18) Uani 1 1 d . . . .
C01L C 0.5748(7) 0.7785(7) 0.1679(2) 0.0195(17) Uani 1 1 d . . . .
C01M C 0.5303(7) 0.4104(7) 0.3373(2) 0.0210(18) Uani 1 1 d . . . .
C01N C 0.6171(7) 0.2717(7) 0.4793(2) 0.0213(18) Uani 1 1 d . . . .
C01O C 1.0363(7) 0.5680(7) 0.1834(2) 0.0179(17) Uani 1 1 d . . . .
C01P C 0.7843(8) 0.2822(7) 0.4429(2) 0.0211(18) Uani 1 1 d . . . .
N01Q N 0.9670(8) 0.9236(7) 0.1301(2) 0.033(2) Uani 1 1 d . . . .
H01Q H 0.909977 0.870147 0.133475 0.039 Uiso 1 1 calc R . . .
C01R C 1.0006(8) 0.0216(8) 0.3190(3) 0.0248(19) Uani 1 1 d . . . .
C01S C 0.4292(7) 0.6234(7) 0.3317(2) 0.0221(18) Uani 1 1 d . . . .
C01T C 0.8691(8) 0.7439(8) 0.0220(3) 0.028(2) Uani 1 1 d . . . .
C01U C 0.4649(8) 0.9828(7) 0.1752(3) 0.027(2) Uani 1 1 d . . . .
C01V C 0.5655(8) 0.9755(7) 0.1560(3) 0.0250(19) Uani 1 1 d . . . .
C01W C 0.8869(7) 0.5119(7) 0.1496(2) 0.0165(16) Uani 1 1 d . . . .
C01X C 0.8846(8) 0.6084(8) 0.3921(3) 0.026(2) Uani 1 1 d . . . .
H01A H 0.822294 0.660993 0.382426 0.032 Uiso 1 1 calc R . . .
H01B H 0.948512 0.649949 0.396091 0.032 Uiso 1 1 calc R . . .
C01Y C 0.4301(7) 0.4352(7) 0.3192(2) 0.0210(18) Uani 1 1 d . . . .
C01Z C 0.8093(9) 0.7513(8) -0.0103(2) 0.030(2) Uani 1 1 d . . . .
C020 C 0.9025(8) 0.0275(7) 0.3399(3) 0.025(2) Uani 1 1 d . . . .
C021 C 0.8138(8) 0.6332(8) 0.4548(3) 0.030(2) Uani 1 1 d . . . .
H02I H 0.744837 0.678101 0.446231 0.036 Uiso 1 1 calc R . . .
H02J H 0.872843 0.682214 0.456730 0.036 Uiso 1 1 calc R . . .
C022 C 0.5914(8) 0.4005(8) 0.1039(3) 0.027(2) Uani 1 1 d . . . .
H02 H 0.654187 0.350820 0.114765 0.032 Uiso 1 1 calc R . . .
H H 0.531416 0.355731 0.098481 0.032 Uiso 1 1 calc R . . .
C023 C 0.7940(8) 0.2676(7) 0.5078(2) 0.0245(19) Uani 1 1 d . . . .
C024 C 1.0413(7) 0.1141(8) 0.3025(3) 0.026(2) Uani 1 1 d . . . .
N025 N 0.5069(7) 1.0790(7) 0.3985(2) 0.0328(19) Uani 1 1 d . . . .
H025 H 0.556268 1.138971 0.393438 0.039 Uiso 1 1 calc R . . .
C026 C 1.0171(8) 0.4519(7) 0.3764(2) 0.0226(18) Uani 1 1 d . . . .
H02K H 0.994137 0.400605 0.396694 0.027 Uiso 1 1 calc R . . .
H02L H 1.041147 0.409385 0.356016 0.027 Uiso 1 1 calc R . . .
C027 C 0.4794(7) 0.7887(7) 0.1880(3) 0.0239(19) Uani 1 1 d . . . .
C028 C 0.8109(7) 0.7322(7) 0.0549(2) 0.0200(17) Uani 1 1 d . . . .
C029 C 1.1144(7) 0.5069(7) 0.3881(2) 0.0225(18) Uani 1 1 d . . . .
H02M H 1.095157 0.539430 0.410936 0.027 Uiso 1 1 calc R . . .
H02N H 1.130862 0.565965 0.369382 0.027 Uiso 1 1 calc R . . .
C02A C 0.6953(10) 0.7510(8) -0.0101(2) 0.031(2) Uani 1 1 d . . . .
C02B C 1.3157(9) 0.4764(10) 0.4087(3) 0.039(3) Uani 1 1 d . . . .
H02O H 1.315434 0.551449 0.397448 0.058 Uiso 1 1 calc GR . . .
H02P H 1.386128 0.434863 0.402862 0.058 Uiso 1 1 calc GR . . .
H02Q H 1.308240 0.476221 0.435000 0.058 Uiso 1 1 calc GR . . .
C02C C 0.8493(8) 0.5532(8) 0.4281(3) 0.026(2) Uani 1 1 d . . . .
H02R H 0.786538 0.510085 0.424185 0.032 Uiso 1 1 calc R . . .
H02S H 0.912256 0.502366 0.438311 0.032 Uiso 1 1 calc R . . .
C02D C 0.6792(9) 0.2677(8) 0.5105(3) 0.029(2) Uani 1 1 d . . . .
C02E C 0.8258(9) 0.6222(10) 0.3070(3) 0.036(2) Uani 1 1 d . . . .
H02T H 0.788868 0.554998 0.305866 0.043 Uiso 1 1 calc R . . .
H02U H 0.775675 0.672601 0.320303 0.043 Uiso 1 1 calc R . . .
C02F C 0.3515(8) 0.4917(8) 0.1066(3) 0.026(2) Uani 1 1 d . . . .
H0AA H 0.338722 0.431909 0.125521 0.031 Uiso 1 1 calc R . . .
HA H 0.371772 0.459393 0.083778 0.031 Uiso 1 1 calc R . . .
C02G C 0.5282(8) 0.4137(8) 0.1671(3) 0.030(2) Uani 1 1 d . . . .
H3AA H 0.463706 0.450467 0.179463 0.036 Uiso 1 1 calc R . . .
HB H 0.509744 0.340072 0.163184 0.036 Uiso 1 1 calc R . . .
C02H C 0.5357(9) 1.0012(8) 0.3705(3) 0.031(2) Uani 1 1 d . . . .
H1BA H 0.494866 0.936193 0.376229 0.037 Uiso 1 1 calc R . . .
HC H 0.616598 0.977121 0.371701 0.037 Uiso 1 1 calc R . . .
C02I C 0.9157(9) 1.0205(8) 0.1042(3) 0.031(2) Uani 1 1 d . . . .
H02A H 0.852084 1.058353 0.116506 0.038 Uiso 1 1 calc R . . .
H02B H 0.972324 1.072498 0.098718 0.038 Uiso 1 1 calc R . . .
C02J C 0.9351(8) 0.5947(8) 0.3272(2) 0.027(2) Uani 1 1 d . . . .
H02V H 0.968515 0.662667 0.330392 0.032 Uiso 1 1 calc R . . .
H02W H 0.987792 0.549990 0.312781 0.032 Uiso 1 1 calc R . . .
C02K C 0.6825(9) 0.3797(8) 0.0434(3) 0.032(2) Uani 1 1 d . . . .
H4AA H 0.748906 0.337277 0.054968 0.038 Uiso 1 1 calc R . . .
HD H 0.628317 0.327972 0.038745 0.038 Uiso 1 1 calc R . . .
C02L C 1.2177(9) 0.4243(9) 0.3940(3) 0.035(2) Uani 1 1 d . . . .
H02X H 1.239756 0.395609 0.370782 0.042 Uiso 1 1 calc R . . .
H02Y H 1.199188 0.362534 0.411414 0.042 Uiso 1 1 calc R . . .
C02M C 0.7166(11) 0.4371(10) 0.0081(3) 0.047(3) Uani 1 1 d . . . .
H5AA H 0.745944 0.383522 -0.008101 0.070 Uiso 1 1 calc GR . . .
HE H 0.774428 0.484354 0.012347 0.070 Uiso 1 1 calc GR . . .
HF H 0.651626 0.481205 -0.003108 0.070 Uiso 1 1 calc GR . . .
C02N C 1.0692(10) 0.8659(8) 0.1153(3) 0.037(3) Uani 1 1 d . . . .
H02C H 1.048919 0.833604 0.093349 0.044 Uiso 1 1 calc R . . .
H02D H 1.097303 0.805484 0.133440 0.044 Uiso 1 1 calc R . . .
C02O C 0.6303(8) 0.4577(8) 0.0691(3) 0.031(2) Uani 1 1 d . . . .
H6AA H 0.685763 0.507246 0.074610 0.037 Uiso 1 1 calc R . . .
HG H 0.566075 0.502447 0.057079 0.037 Uiso 1 1 calc R . . .
C02P C 0.4469(8) 0.5524(8) 0.1178(3) 0.028(2) Uani 1 1 d . . . .
H7AA H 0.468964 0.602184 0.096935 0.033 Uiso 1 1 calc R . . .
HH H 0.420279 0.597244 0.137385 0.033 Uiso 1 1 calc R . . .
C02Q C 0.2995(9) 1.0527(8) 0.4025(3) 0.038(3) Uani 1 1 d . . . .
H2BA H 0.306782 1.001219 0.383823 0.045 Uiso 1 1 calc R . . .
HI H 0.309214 1.010214 0.426597 0.045 Uiso 1 1 calc R . . .
C02R C 0.7923(9) 0.5730(10) 0.4924(3) 0.037(2) Uani 1 1 d . . . .
H02Z H 0.728062 0.531012 0.491090 0.055 Uiso 1 1 calc GR . . .
HJ H 0.776748 0.625959 0.510057 0.055 Uiso 1 1 calc GR . . .
HK H 0.858417 0.523686 0.499934 0.055 Uiso 1 1 calc GR . . .
C02S C 0.5071(10) 1.0508(9) 0.3322(3) 0.038(2) Uani 1 1 d . . . .
H3BA H 0.529190 1.125774 0.328658 0.045 Uiso 1 1 calc R . . .
HL H 0.425410 1.054608 0.328666 0.045 Uiso 1 1 calc R . . .
C02T C 0.8171(10) 1.0836(9) 0.0459(3) 0.040(3) Uani 1 1 d . . . .
H02E H 0.868034 1.141437 0.041699 0.047 Uiso 1 1 calc R . . .
H02F H 0.750736 1.113018 0.059143 0.047 Uiso 1 1 calc R . . .
C02U C 0.2446(9) 0.5691(9) 0.1010(3) 0.034(2) Uani 1 1 d . . . .
H8AA H 0.222229 0.598247 0.124097 0.041 Uiso 1 1 calc R . . .
HM H 0.258774 0.631025 0.083005 0.041 Uiso 1 1 calc R . . .
C02V C 0.6056(11) 0.3454(11) 0.2280(3) 0.047(3) Uani 1 1 d . . . .
H9AA H 0.538669 0.383205 0.238718 0.056 Uiso 1 1 calc R . . .
HN H 0.588889 0.270592 0.224931 0.056 Uiso 1 1 calc R . . .
C02W C 0.6601(10) 0.9927(9) 0.4404(3) 0.037(2) Uani 1 1 d . . . .
H4BA H 0.701645 1.049722 0.427260 0.045 Uiso 1 1 calc R . . .
HO H 0.679872 0.924501 0.429141 0.045 Uiso 1 1 calc R . . .
C02X C 0.0928(9) 1.0419(11) 0.4086(3) 0.045(3) Uani 1 1 d . . . .
H5BA H 0.085421 0.999181 0.388164 0.068 Uiso 1 1 calc GR . . .
HP H 0.022019 1.085697 0.412356 0.068 Uiso 1 1 calc GR . . .
HQ H 0.111660 0.992805 0.430510 0.068 Uiso 1 1 calc GR . . .
C02Y C 1.2722(10) 0.8697(10) 0.0999(3) 0.045(3) Uani 1 1 d . . . .
H02G H 1.293941 0.824635 0.122773 0.054 Uiso 1 1 calc R . . .
H02H H 1.262231 0.819974 0.081333 0.054 Uiso 1 1 calc R . . .
C02Z C 0.6289(9) 0.4046(9) 0.1908(3) 0.033(2) Uani 1 1 d . . . .
H0BA H 0.649801 0.478150 0.193770 0.040 Uiso 1 1 calc R . . .
HR H 0.692410 0.364269 0.179151 0.040 Uiso 1 1 calc R . . .
C030 C 0.8757(10) 0.9877(8) 0.0691(3) 0.036(2) Uani 1 1 d . . . .
H03A H 0.823708 0.931141 0.074398 0.043 Uiso 1 1 calc R . . .
H03B H 0.940257 0.956018 0.055514 0.043 Uiso 1 1 calc R . . .
C031 C 0.5668(11) 0.9837(10) 0.3041(3) 0.045(3) Uani 1 1 d . . . .
H03Z H 0.648328 0.986981 0.305842 0.054 Uiso 1 1 calc R . . .
HS H 0.551816 0.906748 0.309521 0.054 Uiso 1 1 calc R . . .
C032 C 0.8443(11) 0.6741(12) 0.2690(3) 0.051(3) Uani 1 1 d . . . .
H03O H 0.892130 0.622527 0.255437 0.061 Uiso 1 1 calc R . . .
H03P H 0.884063 0.739629 0.270138 0.061 Uiso 1 1 calc R . . .
C033 C 0.6976(12) 0.9756(10) 0.4799(3) 0.046(3) Uani 1 1 d . . . .
H03 H 0.664790 0.911752 0.492389 0.056 Uiso 1 1 calc R . . .
HT H 0.669706 1.040057 0.492228 0.056 Uiso 1 1 calc R . . .
C034 C 0.3894(9) 1.1315(9) 0.3967(3) 0.039(3) Uani 1 1 d . . . .
H6BA H 0.377855 1.173610 0.372632 0.046 Uiso 1 1 calc R . . .
HU H 0.379419 1.183471 0.415177 0.046 Uiso 1 1 calc R . . .
C035 C 0.1507(9) 0.5110(10) 0.0877(3) 0.044(3) Uani 1 1 d . . . .
H03T H 0.176662 0.473110 0.066818 0.065 Uiso 1 1 calc GR . . .
H03U H 0.087177 0.564183 0.080574 0.065 Uiso 1 1 calc GR . . .
H03V H 0.127665 0.458199 0.107192 0.065 Uiso 1 1 calc GR . . .
C036 C 0.1844(9) 1.1162(9) 0.4004(4) 0.042(3) Uani 1 1 d . . . .
H7BA H 0.179713 1.171334 0.417873 0.050 Uiso 1 1 calc R . . .
HV H 0.173456 1.154859 0.375756 0.050 Uiso 1 1 calc R . . .
C037 C 0.8867(11) 0.9566(13) 0.1907(4) 0.056(4) Uani 1 1 d . . . .
H03C H 0.871961 0.879926 0.197104 0.067 Uiso 1 1 calc R . . .
H03D H 0.821003 0.994822 0.177474 0.067 Uiso 1 1 calc R . . .
C038 C 0.5364(9) 1.0253(9) 0.4358(3) 0.036(2) Uani 1 1 d . . . .
H8BA H 0.495844 0.959833 0.440673 0.043 Uiso 1 1 calc R . . .
HW H 0.511163 1.075891 0.453815 0.043 Uiso 1 1 calc R . . .
C039 C 1.1614(10) 0.9365(8) 0.1058(3) 0.040(3) Uani 1 1 d . . . .
H03E H 1.169656 0.982783 0.125485 0.047 Uiso 1 1 calc R . . .
H03F H 1.141498 0.984856 0.083394 0.047 Uiso 1 1 calc R . . .
C03A C 0.9860(10) 0.9604(9) 0.1671(3) 0.042(3) Uani 1 1 d . . . .
H03G H 1.048881 0.913199 0.179031 0.050 Uiso 1 1 calc R . . .
H03H H 1.007317 1.035672 0.163870 0.050 Uiso 1 1 calc R . . .
C03B C 1.3653(11) 0.9382(11) 0.0880(4) 0.050(3) Uani 1 1 d . . . .
H03I H 1.350056 0.974193 0.063574 0.076 Uiso 1 1 calc GR . . .
H03J H 1.436042 0.891790 0.087945 0.076 Uiso 1 1 calc GR . . .
H03K H 1.370226 0.993257 0.104838 0.076 Uiso 1 1 calc GR . . .
C03C C 0.7804(12) 1.0537(11) 0.0095(4) 0.057(3) Uani 1 1 d . . . .
H03L H 0.846415 1.034793 -0.005268 0.085 Uiso 1 1 calc GR . . .
H03M H 0.734982 1.115791 -0.003135 0.085 Uiso 1 1 calc GR . . .
H03N H 0.736272 0.991403 0.013345 0.085 Uiso 1 1 calc GR . . .
C03D C 0.5288(16) 1.0245(13) 0.2656(4) 0.074(5) Uani 1 1 d . . . .
H9BA H 0.567715 0.978582 0.248467 0.112 Uiso 1 1 calc GR . . .
HX H 0.546354 1.099742 0.259733 0.112 Uiso 1 1 calc GR . . .
HY H 0.448121 1.021539 0.263738 0.112 Uiso 1 1 calc GR . . .
C03E C 0.8251(14) 0.9578(13) 0.4829(4) 0.071(5) Uani 1 1 d . . . .
H0CA H 0.853104 0.895009 0.470322 0.107 Uiso 1 1 calc GR . . .
HZ H 0.846147 0.944231 0.508529 0.107 Uiso 1 1 calc GR . . .
H1CA H 0.857599 1.022658 0.471869 0.107 Uiso 1 1 calc GR . . .
C03G C 0.7017(14) 0.3397(16) 0.2540(4) 0.075(5) Uani 1 1 d . . . .
H03W H 0.771483 0.316960 0.241673 0.112 Uiso 1 1 calc GR . . .
H03X H 0.689824 0.286973 0.274888 0.112 Uiso 1 1 calc GR . . .
H03Y H 0.706254 0.411479 0.262202 0.112 Uiso 1 1 calc GR . . .
C03H C 0.7340(12) 0.7063(13) 0.2488(4) 0.062(4) Uani 1 1 d . . . .
H03Q H 0.749490 0.730607 0.223418 0.093 Uiso 1 1 calc GR . . .
H03R H 0.691270 0.765344 0.260089 0.093 Uiso 1 1 calc GR . . .
H03S H 0.690570 0.643354 0.250043 0.093 Uiso 1 1 calc GR . . .
Br1 Br 0.42930(9) 0.66058(8) 0.21265(3) 0.0337(2) Uani 1 1 d . . . .
C1 C 0.9028(13) 1.0102(14) 0.2258(4) 0.068(5) Uani 1 1 d . . . .
H1AA H 0.960371 0.964045 0.240727 0.082 Uiso 0.66(3) 1 calc R P A 1
H1AB H 0.932035 1.081335 0.219106 0.082 Uiso 0.66(3) 1 calc R P A 1
H1BC H 0.871476 0.964622 0.246242 0.082 Uiso 0.34(3) 1 calc R P A 2
H1BD H 0.984090 1.007755 0.230063 0.082 Uiso 0.34(3) 1 calc R P A 2
C2 C 0.8113(18) 1.0262(18) 0.2462(6) 0.057(6) Uiso 0.66(3) 1 d . P A 1
H2A H 0.752474 1.069607 0.231638 0.085 Uiso 0.66(3) 1 calc GR P A 1
H2B H 0.828678 1.064902 0.266799 0.085 Uiso 0.66(3) 1 calc GR P A 1
H2C H 0.785685 0.955884 0.255223 0.085 Uiso 0.66(3) 1 calc GR P A 1
C2A C 0.859(3) 1.113(3) 0.2274(9) 0.040(10) Uiso 0.34(3) 1 d . P A 2
H2AA H 0.890936 1.160159 0.208137 0.060 Uiso 0.34(3) 1 calc GR P A 2
H2AB H 0.874945 1.135855 0.251021 0.060 Uiso 0.34(3) 1 calc GR P A 2
H2AC H 0.777618 1.116836 0.224241 0.060 Uiso 0.34(3) 1 calc GR P A 2

loop_
_atom_site_aniso_label
_atom_site_aniso_U_11
_atom_site_aniso_U_22
_atom_site_aniso_U_33
_atom_site_aniso_U_23
_atom_site_aniso_U_13
_atom_site_aniso_U_12
Br01 0.0194(4) 0.0188(4) 0.0374(5) -0.0086(4) -0.0017(4) 0.0017(3)
Br02 0.0231(4) 0.0264(5) 0.0312(5) -0.0054(4) -0.0094(4) -0.0027(4)
Br03 0.0148(4) 0.0280(5) 0.0346(5) 0.0040(4) -0.0073(4) 0.0003(3)
Br04 0.0244(5) 0.0231(4) 0.0326(5) -0.0038(4) -0.0117(4) -0.0038(4)
Br05 0.0162(4) 0.0322(5) 0.0323(5) 0.0025(4) -0.0070(4) 0.0021(4)
Br06 0.0217(5) 0.0214(4) 0.0542(6) -0.0165(4) -0.0087(4) 0.0029(4)
Br08 0.0241(5) 0.0430(6) 0.0277(5) -0.0004(4) -0.0071(4) 0.0018(4)
Br09 0.0369(6) 0.0327(5) 0.0325(5) -0.0078(4) 0.0159(4) -0.0106(4)
Br0A 0.0242(5) 0.0213(5) 0.0598(7) -0.0040(4) -0.0104(5) 0.0091(4)
Br0B 0.0226(5) 0.0196(4) 0.0688(7) -0.0060(5) -0.0108(5) 0.0075(4)
Br0C 0.0330(5) 0.0178(4) 0.0628(7) 0.0033(5) 0.0092(5) 0.0055(4)
Br0D 0.0355(6) 0.0161(4) 0.0591(7) -0.0003(4) 0.0069(5) 0.0041(4)
Br0E 0.0273(5) 0.0299(5) 0.0632(7) -0.0145(5) 0.0018(5) 0.0140(4)
Br0F 0.0281(5) 0.0506(6) 0.0362(6) -0.0007(5) 0.0126(4) -0.0035(5)
Br0G 0.0207(5) 0.0465(6) 0.0603(7) -0.0297(5) 0.0157(5) -0.0045(4)
Br0H 0.0279(5) 0.0508(6) 0.0323(5) -0.0055(5) -0.0126(4) -0.0006(5)
Br0I 0.0330(6) 0.0305(5) 0.0590(7) -0.0131(5) 0.0025(5) 0.0151(4)
Br0J 0.0277(5) 0.0577(7) 0.0373(6) -0.0098(5) 0.0135(4) -0.0074(5)
Br0K 0.0605(7) 0.0446(6) 0.0249(5) -0.0097(4) 0.0152(5) -0.0211(5)
Br0L 0.0256(5) 0.0483(6) 0.0551(7) -0.0243(5) 0.0157(5) -0.0011(5)
Br0M 0.0571(7) 0.0507(7) 0.0210(5) -0.0018(4) -0.0089(5) -0.0118(6)
Br0N 0.0722(8) 0.0491(7) 0.0236(5) -0.0062(5) 0.0145(5) -0.0273(6)
Br0O 0.0694(8) 0.0516(7) 0.0233(5) 0.0007(5) -0.0137(5) -0.0244(6)
V0P 0.0105(6) 0.0146(6) 0.0192(7) -0.0032(5) -0.0014(5) 0.0001(5)
V0Q 0.0136(7) 0.0134(6) 0.0185(7) -0.0015(5) -0.0006(5) 0.0001(5)
O00R 0.018(3) 0.019(3) 0.021(3) -0.001(2) 0.000(2) 0.002(2)
O00S 0.016(3) 0.017(3) 0.025(3) -0.003(2) -0.003(2) -0.002(2)
O00T 0.017(3) 0.014(3) 0.023(3) -0.003(2) 0.001(2) 0.001(2)
O00U 0.014(3) 0.015(3) 0.026(3) -0.005(2) 0.002(2) 0.002(2)
O00V 0.017(3) 0.016(3) 0.020(3) -0.004(2) 0.004(2) 0.000(2)
O00W 0.017(3) 0.018(3) 0.024(3) -0.001(2) 0.001(2) -0.001(2)
O00X 0.017(3) 0.017(3) 0.024(3) -0.002(2) 0.001(2) 0.001(2)
O00Y 0.015(3) 0.023(3) 0.022(3) -0.003(2) 0.002(2) -0.005(2)
O00Z 0.013(3) 0.018(3) 0.024(3) -0.004(2) -0.001(2) 0.001(2)
O010 0.019(3) 0.019(3) 0.028(3) -0.004(3) -0.005(3) 0.000(2)
O011 0.017(3) 0.015(3) 0.025(3) -0.006(2) -0.004(2) -0.001(2)
O012 0.015(3) 0.024(3) 0.020(3) -0.005(2) 0.000(2) -0.001(2)
C013 0.017(4) 0.020(4) 0.023(4) -0.006(3) 0.004(3) -0.004(3)
N014 0.020(4) 0.019(4) 0.020(4) -0.001(3) -0.002(3) -0.007(3)
C015 0.014(4) 0.008(4) 0.026(4) -0.005(3) -0.001(3) 0.003(3)
C016 0.014(4) 0.025(4) 0.023(4) -0.001(4) -0.002(3) -0.001(3)
C017 0.021(4) 0.021(4) 0.024(4) -0.002(4) 0.002(4) -0.003(3)
C018 0.024(4) 0.015(4) 0.019(4) -0.003(3) -0.002(3) -0.003(3)
C019 0.012(4) 0.014(4) 0.022(4) -0.001(3) 0.004(3) 0.003(3)
C01A 0.010(4) 0.027(5) 0.022(4) 0.002(4) -0.001(3) -0.001(3)
C01B 0.015(4) 0.022(4) 0.022(4) 0.005(3) 0.004(3) 0.000(3)
C01C 0.020(4) 0.015(4) 0.021(4) -0.012(3) -0.001(3) 0.003(3)
C01D 0.026(5) 0.021(4) 0.020(4) -0.003(3) -0.001(4) -0.005(4)
C01E 0.018(4) 0.014(4) 0.014(4) -0.002(3) 0.001(3) -0.004(3)
C01F 0.020(4) 0.020(4) 0.016(4) -0.008(3) -0.001(3) 0.003(3)
N01G 0.022(4) 0.026(4) 0.028(4) -0.008(3) -0.002(3) -0.009(3)
C01H 0.023(5) 0.021(4) 0.032(5) -0.005(4) -0.004(4) 0.005(4)
C01I 0.022(4) 0.016(4) 0.028(5) -0.004(4) 0.003(4) -0.003(3)
C01J 0.010(4) 0.037(5) 0.031(5) -0.015(4) 0.001(4) 0.002(4)
C01K 0.012(4) 0.015(4) 0.033(5) -0.003(4) -0.010(3) 0.001(3)
C01L 0.019(4) 0.022(4) 0.017(4) -0.003(3) 0.000(3) 0.003(3)
C01M 0.017(4) 0.026(5) 0.019(4) -0.004(4) 0.006(3) 0.003(3)
C01N 0.020(4) 0.023(4) 0.021(4) -0.001(4) 0.007(3) -0.002(3)
C01O 0.014(4) 0.018(4) 0.022(4) -0.002(3) 0.000(3) -0.006(3)
C01P 0.027(5) 0.013(4) 0.023(4) -0.002(3) 0.004(4) -0.001(3)
N01Q 0.039(5) 0.027(4) 0.034(5) 0.000(4) -0.011(4) -0.014(4)
C01R 0.021(5) 0.028(5) 0.025(5) -0.010(4) -0.005(4) 0.008(4)
C01S 0.017(4) 0.021(4) 0.028(5) 0.000(4) 0.003(4) 0.000(3)
C01T 0.028(5) 0.022(5) 0.033(5) -0.005(4) 0.013(4) -0.005(4)
C01U 0.021(5) 0.022(5) 0.038(5) -0.011(4) -0.005(4) 0.002(4)
C01V 0.022(5) 0.023(5) 0.030(5) -0.007(4) 0.000(4) 0.000(4)
C01W 0.011(4) 0.017(4) 0.022(4) -0.002(3) -0.001(3) -0.003(3)
C01X 0.023(5) 0.023(5) 0.032(5) 0.002(4) -0.001(4) -0.004(4)
C01Y 0.019(4) 0.027(5) 0.016(4) -0.003(3) 0.001(3) 0.002(4)
C01Z 0.051(6) 0.022(5) 0.018(4) 0.002(4) 0.008(4) -0.011(4)
C020 0.020(4) 0.021(4) 0.035(5) -0.001(4) -0.005(4) 0.004(4)
C021 0.026(5) 0.035(5) 0.030(5) -0.005(4) 0.002(4) 0.001(4)
C022 0.022(5) 0.030(5) 0.029(5) -0.011(4) 0.000(4) -0.001(4)
C023 0.030(5) 0.021(4) 0.022(4) 0.001(4) -0.004(4) -0.006(4)
C024 0.017(4) 0.034(5) 0.027(5) -0.010(4) 0.000(4) 0.003(4)
N025 0.036(5) 0.026(4) 0.038(5) -0.005(4) -0.006(4) -0.007(4)
C026 0.026(5) 0.017(4) 0.025(4) -0.009(3) -0.001(4) 0.003(4)
C027 0.020(4) 0.025(5) 0.029(5) -0.012(4) 0.003(4) -0.004(4)
C028 0.021(4) 0.018(4) 0.020(4) 0.000(3) 0.004(3) -0.001(3)
C029 0.023(5) 0.023(4) 0.022(4) -0.006(4) 0.004(4) -0.002(4)
C02A 0.059(7) 0.020(4) 0.015(4) 0.000(4) -0.010(4) -0.011(4)
C02B 0.034(6) 0.052(7) 0.029(5) 0.005(5) -0.004(4) -0.004(5)
C02C 0.025(5) 0.025(5) 0.029(5) -0.002(4) -0.002(4) -0.004(4)
C02D 0.042(6) 0.025(5) 0.023(5) -0.004(4) 0.009(4) -0.008(4)
C02E 0.030(5) 0.056(7) 0.022(5) -0.002(5) 0.005(4) -0.006(5)
C02F 0.024(5) 0.025(5) 0.028(5) -0.003(4) -0.001(4) 0.003(4)
C02G 0.031(5) 0.027(5) 0.030(5) 0.004(4) -0.002(4) -0.009(4)
C02H 0.036(6) 0.020(5) 0.036(5) -0.001(4) 0.001(4) -0.001(4)
C02I 0.036(6) 0.022(5) 0.037(6) -0.004(4) 0.000(4) -0.007(4)
C02J 0.028(5) 0.033(5) 0.020(4) -0.002(4) 0.008(4) -0.007(4)
C02K 0.033(5) 0.031(5) 0.032(5) -0.008(4) -0.006(4) 0.002(4)
C02L 0.030(5) 0.033(5) 0.037(6) 0.004(4) 0.004(4) 0.007(4)
C02M 0.047(7) 0.048(7) 0.044(7) -0.005(6) 0.013(6) -0.006(6)
C02N 0.054(7) 0.018(5) 0.037(6) 0.004(4) -0.012(5) -0.002(5)
C02O 0.027(5) 0.027(5) 0.037(6) -0.003(4) 0.002(4) 0.002(4)
C02P 0.029(5) 0.026(5) 0.029(5) -0.004(4) 0.002(4) 0.000(4)
C02Q 0.033(6) 0.022(5) 0.059(7) -0.007(5) 0.000(5) -0.005(4)
C02R 0.033(6) 0.049(7) 0.030(5) -0.018(5) 0.008(4) -0.001(5)
C02S 0.038(6) 0.027(5) 0.046(6) -0.002(5) -0.008(5) 0.004(4)
C02T 0.043(6) 0.032(6) 0.042(6) 0.004(5) 0.007(5) -0.004(5)
C02U 0.031(5) 0.035(5) 0.035(5) -0.003(4) 0.011(4) 0.000(4)
C02V 0.049(7) 0.055(7) 0.032(6) 0.021(5) 0.004(5) -0.011(6)
C02W 0.046(6) 0.025(5) 0.039(6) 0.005(4) -0.004(5) -0.001(5)
C02X 0.030(6) 0.054(7) 0.052(7) -0.007(6) -0.002(5) -0.008(5)
C02Y 0.050(7) 0.036(6) 0.047(7) -0.004(5) -0.008(6) 0.006(5)
C02Z 0.031(5) 0.037(6) 0.031(5) 0.002(4) 0.002(4) -0.012(4)
C030 0.051(7) 0.025(5) 0.033(5) -0.003(4) 0.001(5) -0.003(5)
C031 0.056(8) 0.045(7) 0.034(6) 0.000(5) -0.012(5) -0.009(6)
C032 0.055(8) 0.072(9) 0.026(6) 0.001(6) -0.007(5) -0.014(7)
C033 0.071(9) 0.033(6) 0.034(6) -0.002(5) -0.008(6) 0.001(6)
C034 0.033(6) 0.027(5) 0.058(7) -0.019(5) -0.006(5) 0.002(4)
C035 0.027(6) 0.055(7) 0.047(7) 0.002(6) -0.004(5) 0.001(5)
C036 0.028(6) 0.039(6) 0.058(7) -0.007(5) -0.001(5) 0.001(5)
C037 0.051(8) 0.073(9) 0.048(7) -0.037(7) -0.010(6) 0.005(7)
C038 0.043(6) 0.030(5) 0.037(6) 0.002(4) 0.001(5) -0.013(5)
C039 0.045(7) 0.024(5) 0.049(7) -0.005(5) -0.006(5) 0.001(5)
C03A 0.046(7) 0.031(6) 0.051(7) -0.016(5) -0.013(6) -0.006(5)
C03B 0.046(7) 0.051(7) 0.058(8) -0.019(6) -0.003(6) -0.005(6)
C03C 0.056(8) 0.052(8) 0.058(8) 0.010(6) -0.014(7) -0.006(6)
C03D 0.118(14) 0.057(9) 0.049(8) 0.000(7) -0.033(9) -0.009(9)
C03E 0.090(12) 0.056(9) 0.065(9) -0.021(7) -0.035(9) 0.027(8)
C03G 0.078(11) 0.112(14) 0.033(7) 0.008(8) -0.019(7) -0.017(10)
C03H 0.057(9) 0.074(10) 0.051(8) 0.007(7) -0.015(7) -0.006(7)
Br1 0.0318(5) 0.0318(5) 0.0400(6) -0.0102(4) 0.0168(4) -0.0112(4)
C1 0.067(10) 0.093(12) 0.049(8) -0.040(8) -0.027(7) 0.014(8)

loop_
_atom_type_symbol
_atom_type_description
_atom_type_scat_dispersion_real
_atom_type_scat_dispersion_imag
_atom_type_scat_source
C C 0.0033 0.0016 'International Tables Vol C Tables 4.2.6.8 and 6.1.1.4'
Br Br -0.2901 2.4595 'International Tables Vol C Tables 4.2.6.8 and 6.1.1.4'
V V 0.3005 0.5294 'International Tables Vol C Tables 4.2.6.8 and 6.1.1.4'
N N 0.0061 0.0033 'International Tables Vol C Tables 4.2.6.8 and 6.1.1.4'
O O 0.0106 0.0060 'International Tables Vol C Tables 4.2.6.8 and 6.1.1.4'
H H 0.0000 0.0000 'International Tables Vol C Tables 4.2.6.8 and 6.1.1.4'

loop_
_geom_angle_atom_site_label_1
_geom_angle_atom_site_label_2
_geom_angle_atom_site_label_3
_geom_angle
O00S V0P O00U 90.5(2)
O00S V0P O00W 87.5(3)
O00S V0P O011 81.8(2)
O00V V0P O00S 103.8(3)
O00V V0P O00U 81.8(2)
O00V V0P O00W 168.5(3)
O00V V0P O011 88.2(3)
O00V V0P O012 88.5(3)
O00W V0P O00U 96.3(3)
O00W V0P O011 95.5(3)
O011 V0P O00U 165.6(3)
O012 V0P O00S 167.3(3)
O012 V0P O00U 94.4(3)
O012 V0P O00W 80.3(3)
O012 V0P O011 95.7(2)
O00R V0Q O00X 95.4(3)
O00R V0Q O00Y 79.9(3)
O00R V0Q O00Z 94.3(2)
O00T V0Q O00R 88.9(3)
O00T V0Q O00X 81.9(2)
O00T V0Q O00Y 168.3(3)
O00T V0Q O00Z 88.5(2)
O00X V0Q O00Y 95.7(3)
O00X V0Q O00Z 166.2(3)
O00Z V0Q O00Y 95.6(3)
O010 V0Q O00R 165.3(3)
O010 V0Q O00T 104.9(3)
O010 V0Q O00X 91.7(3)
O010 V0Q O00Y 86.6(3)
O010 V0Q O00Z 81.2(2)
C01P O00R V0Q 116.2(6)
C01E O00S V0P 113.9(5)
C01C O00T V0Q 113.5(5)
C01K O00U V0P 112.8(5)
C01L O00V V0P 114.6(5)
C028 O00W V0P 114.7(5)
C01F O00X V0Q 112.7(5)
C01I O00Y V0Q 114.3(5)
C019 O00Z V0Q 113.4(5)
C01M O010 V0Q 114.6(5)
C01W O011 V0P 112.8(5)
C018 O012 V0P 115.7(5)
C01B C013 Br06 120.1(7)
C01W C013 Br06 118.8(6)
C01W C013 C01B 120.9(8)
C01X N014 C026 112.3(7)
C01X N014 C02J 111.1(7)
C026 N014 C02J 112.6(7)
C019 C015 Br01 117.6(6)
C01S C015 Br01 121.5(6)
C01S C015 C019 120.9(8)
C01S C016 Br05 119.6(7)
C01S C016 C01Y 120.0(8)
C01Y C016 Br05 120.4(6)
C01C C017 Br09 119.2(7)
C01C C017 C024 120.0(8)
C024 C017 Br09 120.7(7)
O012 C018 C01D 125.9(8)
O012 C018 C028 113.8(7)
C01D C018 C028 120.4(8)
O00Z C019 C015 126.3(7)
O00Z C019 C01M 115.5(7)
C01M C019 C015 118.2(7)
C01B C01A Br03 120.7(7)
C01B C01A C01O 118.9(7)
C01O C01A Br03 120.4(6)
C013 C01B Br0B 120.2(7)
C01A C01B Br0B 119.5(6)
C01A C01B C013 120.3(8)
O00T C01C C017 124.5(8)
O00T C01C C01F 115.2(7)
C017 C01C C01F 120.3(8)
C018 C01D Br0H 117.4(7)
C018 C01D C02A 119.1(9)
C02A C01D Br0H 123.5(7)
O00S C01E C01O 125.9(7)
O00S C01E C01W 115.3(7)
C01O C01E C01W 118.8(7)
O00X C01F C01C 115.1(7)
O00X C01F C020 125.4(8)
C01C C01F C020 119.5(8)
C022 N01G C02P 113.2(7)
C02G N01G C022 109.9(7)
C02G N01G C02P 112.6(8)
C01P C01H Br08 118.2(7)
C01P C01H C023 120.1(9)
C023 C01H Br08 121.7(7)
O00Y C01I C01N 126.6(8)
O00Y C01I C01P 113.9(8)
C01N C01I C01P 119.5(8)
C01U C01J Br0G 121.4(7)
C01U C01J C027 118.8(8)
C027 C01J Br0G 119.7(7)
O00U C01K C01L 115.1(7)
O00U C01K C01V 125.6(8)
C01V C01K C01L 119.3(8)
O00V C01L C01K 114.3(7)
O00V C01L C027 126.2(8)
C027 C01L C01K 119.5(8)
O010 C01M C019 114.7(7)
O010 C01M C01Y 123.7(8)
C01Y C01M C019 121.5(8)
C01I C01N Br0J 118.0(7)
C02D C01N Br0J 121.1(7)
C02D C01N C01I 120.7(8)
C01A C01O Br04 120.2(6)
C01E C01O Br04 118.4(6)
C01E C01O C01A 121.3(7)
O00R C01P C01H 125.5(9)
O00R C01P C01I 115.0(8)
C01H C01P C01I 119.5(9)
C02N N01Q C02I 113.5(8)
C02N N01Q C03A 112.4(8)
C03A N01Q C02I 110.0(8)
C020 C01R Br0I 119.0(7)
C024 C01R Br0I 119.9(7)
C024 C01R C020 121.1(8)
C015 C01S Br0A 119.6(6)
C015 C01S C016 119.8(8)
C016 C01S Br0A 120.5(6)
C01Z C01T Br0F 122.9(7)
C028 C01T Br0F 118.4(7)
C028 C01T C01Z 118.7(9)
C01J C01U Br0E 119.7(7)
C01J C01U C01V 121.3(8)
C01V C01U Br0E 119.0(7)
C01K C01V Br0C 118.9(7)
C01K C01V C01U 119.6(9)
C01U C01V Br0C 121.5(7)
O011 C01W C013 125.7(7)
O011 C01W C01E 114.7(7)
C013 C01W C01E 119.6(7)
N014 C01X C02C 114.1(7)
C016 C01Y Br02 120.9(6)
C01M C01Y Br02 119.7(7)
C01M C01Y C016 119.5(8)
C01T C01Z Br0N 118.9(8)
C02A C01Z Br0N 120.0(7)
C02A C01Z C01T 121.1(9)
C01F C020 Br0D 118.5(7)
C01R C020 Br0D 122.1(7)
C01R C020 C01F 119.4(9)
C02C C021 C02R 110.4(8)
C02O C022 N01G 113.3(8)
C01H C023 Br0M 119.9(7)
C02D C023 Br0M 119.5(7)
C02D C023 C01H 120.6(8)
C017 C024 Br0L 119.0(7)
C01R C024 Br0L 121.4(7)
C01R C024 C017 119.6(8)
C034 N025 C02H 114.4(8)
C034 N025 C038 112.1(9)
C038 N025 C02H 110.5(8)
C029 C026 N014 112.6(7)
C01J C027 Br1 120.6(7)
C01L C027 C01J 121.3(9)
C01L C027 Br1 118.0(7)
O00W C028 C018 115.4(8)
O00W C028 C01T 124.4(8)
C018 C028 C01T 120.2(8)
C026 C029 C02L 110.2(8)
C01D C02A Br0O 118.1(8)
C01Z C02A Br0O 121.5(7)
C01Z C02A C01D 120.4(8)
C021 C02C C01X 112.3(8)
C01N C02D Br0K 119.6(8)
C01N C02D C023 119.3(9)
C023 C02D Br0K 121.1(7)
C032 C02E C02J 111.3(9)
C02P C02F C02U 110.4(8)
C02Z C02G N01G 111.2(8)
N025 C02H C02S 113.0(8)
C030 C02I N01Q 113.4(8)
C02E C02J N014 111.2(7)
C02M C02K C02O 112.3(9)
C029 C02L C02B 111.2(9)
N01Q C02N C039 114.3(8)
C022 C02O C02K 112.6(8)
N01G C02P C02F 112.9(8)
C036 C02Q C034 109.6(9)
C02H C02S C031 111.2(9)
C030 C02T C03C 112.8(10)
C035 C02U C02F 110.9(9)
C03G C02V C02Z 113.2(10)
C038 C02W C033 113.8(10)
C03B C02Y C039 113.3(10)
C02G C02Z C02V 110.7(9)
C02I C030 C02T 111.7(9)
C03D C031 C02S 112.0(11)
C02E C032 C03H 111.8(11)
C02W C033 C03E 111.6(11)
N025 C034 C02Q 114.9(9)
C02X C036 C02Q 111.4(10)
C03A C037 C1 111.3(11)
N025 C038 C02W 113.0(9)
C02N C039 C02Y 111.9(9)
C037 C03A N01Q 112.7(9)
C2 C1 C037 115.6(15)
C2A C1 C037 118.2(19)

loop_
_geom_bond_atom_site_label_1
_geom_bond_atom_site_label_2
_geom_bond_distance
Br01 C015 1.889(8)
Br02 C01Y 1.875(9)
Br03 C01A 1.882(8)
Br04 C01O 1.890(8)
Br05 C016 1.883(8)
Br06 C013 1.892(9)
Br08 C01H 1.880(10)
Br09 C017 1.891(9)
Br0A C01S 1.888(9)
Br0B C01B 1.892(9)
Br0C C01V 1.884(9)
Br0D C020 1.872(10)
Br0E C01U 1.896(9)
Br0F C01T 1.866(10)
Br0G C01J 1.883(9)
Br0H C01D 1.877(9)
Br0I C01R 1.888(9)
Br0J C01N 1.896(9)
Br0K C02D 1.896(10)
Br0L C024 1.883(9)
Br0M C023 1.904(9)
Br0N C01Z 1.892(10)
Br0O C02A 1.892(9)
V0P O00S 1.935(6)
V0P O00U 1.957(6)
V0P O00V 1.925(6)
V0P O00W 1.949(6)
V0P O011 1.955(6)
V0P O012 1.932(6)
V0Q O00R 1.938(6)
V0Q O00T 1.923(6)
V0Q O00X 1.951(6)
V0Q O00Y 1.967(6)
V0Q O00Z 1.956(6)
V0Q O010 1.923(6)
O00R C01P 1.310(11)
O00S C01E 1.324(10)
O00T C01C 1.334(10)
O00U C01K 1.335(11)
O00V C01L 1.331(10)
O00W C028 1.321(10)
O00X C01F 1.323(10)
O00Y C01I 1.341(11)
O00Z C019 1.319(10)
O010 C01M 1.331(11)
O011 C01W 1.338(10)
O012 C018 1.333(10)
C013 C01B 1.395(12)
C013 C01W 1.378(12)
N014 C01X 1.487(12)
N014 C026 1.524(11)
N014 C02J 1.535(11)
C015 C019 1.413(11)
C015 C01S 1.391(12)
C016 C01S 1.394(12)
C016 C01Y 1.413(12)
C017 C01C 1.381(12)
C017 C024 1.423(13)
C018 C01D 1.396(12)
C018 C028 1.396(12)
C019 C01M 1.398(12)
C01A C01B 1.381(13)
C01A C01O 1.415(12)
C01C C01F 1.410(12)
C01D C02A 1.398(14)
C01E C01O 1.379(11)
C01E C01W 1.422(11)
C01F C020 1.412(12)
N01G C022 1.511(12)
N01G C02G 1.510(12)
N01G C02P 1.514(12)
C01H C01P 1.374(13)
C01H C023 1.394(14)
C01I C01N 1.386(13)
C01I C01P 1.407(13)
C01J C01U 1.376(14)
C01J C027 1.409(13)
C01K C01L 1.428(12)
C01K C01V 1.392(12)
C01L C027 1.360(13)
C01M C01Y 1.382(12)
C01N C02D 1.380(13)
N01Q C02I 1.543(13)
N01Q C02N 1.488(15)
N01Q C03A 1.520(14)
C01R C020 1.402(14)
C01R C024 1.376(14)
C01T C01Z 1.400(14)
C01T C028 1.398(13)
C01U C01V 1.396(14)
C01X C02C 1.511(13)
C01Z C02A 1.373(16)
C021 C02C 1.506(14)
C021 C02R 1.542(14)
C022 C02O 1.497(14)
C023 C02D 1.384(14)
N025 C02H 1.507(13)
N025 C034 1.497(14)
N025 C038 1.502(13)
C026 C029 1.507(12)
C027 Br1 1.899(9)
C029 C02L 1.534(13)
C02B C02L 1.536(15)
C02E C02J 1.516(14)
C02E C032 1.510(15)
C02F C02P 1.524(13)
C02F C02U 1.531(13)
C02G C02Z 1.498(14)
C02H C02S 1.519(15)
C02I C030 1.505(14)
C02K C02M 1.496(15)
C02K C02O 1.517(14)
C02N C039 1.499(16)
C02Q C034 1.529(15)
C02Q C036 1.524(15)
C02S C031 1.528(17)
C02T C030 1.515(15)
C02T C03C 1.523(18)
C02U C035 1.515(15)
C02V C02Z 1.530(14)
C02V C03G 1.509(17)
C02W C033 1.530(15)
C02W C038 1.512(16)
C02X C036 1.516(16)
C02Y C039 1.524(16)
C02Y C03B 1.507(18)
C031 C03D 1.528(17)
C032 C03H 1.533(17)
C033 C03E 1.53(2)
C037 C03A 1.473(19)
C037 C1 1.550(16)
C1 C2 1.34(3)
C1 C2A 1.34(4)
